data_7128383
loop_
_publ_author_name
'Changmai, Sumi'
'Sultana, Sabera'
'Sarma, Bipul'
'Gogoi, Sanjib'

_publ_section_title
;
 Pd(II)-Catalyzed alkyne annulation through allylic isomerization:
 synthesis of spiro-cyclopentadiene pyrazolones.
;
_journal_issue 49
_journal_name_full 'Chemical communications (Cambridge, England)'
_journal_page_first 6027
_journal_page_last 6030
_journal_paper_doi 10.1039/d1cc02155a
_journal_volume 57
_journal_year 2021
_chemical_formula_sum 'C38 H28 N2 O'
_chemical_formula_weight 528.62
_space_group_crystal_system orthorhombic
_space_group_IT_number 19
_space_group_name_Hall 'P 2ac 2ab'
_space_group_name_H-M_alt 'P 21 21 21'
_atom_sites_solution_hydrogens geom
_audit_creation_method SHELXL-2016/6
_audit_update_record
;
2021-04-22 deposited with the CCDC.	2021-05-12 downloaded from the CCDC.
;
_cell_angle_alpha 90
_cell_angle_beta 90
_cell_angle_gamma 90
_cell_formula_units_Z 4
_cell_length_a 10.6306(8)
_cell_length_b 15.1263(11)
_cell_length_c 17.9884(14)
_cell_measurement_reflns_used 4292
_cell_measurement_temperature 296(2)
_cell_measurement_theta_max 18.00
_cell_measurement_theta_min 2.26
_cell_volume 2892.6(4)
_computing_cell_refinement 'Bruker SMART'
_computing_data_collection 'Bruker SMART'
_computing_data_reduction 'Bruker SAINT'
_computing_molecular_graphics 'Bruker SHELXTL'
_computing_publication_material 'Bruker SHELXTL'
_computing_structure_refinement 'SHELXL-2016/6 (Sheldrick, 2016)'
_computing_structure_solution 'SHELXT 2014/5 (Sheldrick, 2014)'
_diffrn_ambient_temperature 296(2)
_diffrn_measured_fraction_theta_full 1.000
_diffrn_measured_fraction_theta_max 1.000
_diffrn_measurement_device_type 'CCD area detector'
_diffrn_measurement_method 'phi and omega scans'
_diffrn_radiation_type MoK\a
_diffrn_radiation_wavelength 0.71073
_diffrn_reflns_av_R_equivalents 0.1281
_diffrn_reflns_av_unetI/netI 0.0650
_diffrn_reflns_Laue_measured_fraction_full 1.000
_diffrn_reflns_Laue_measured_fraction_max 1.000
_diffrn_reflns_limit_h_max 12
_diffrn_reflns_limit_h_min -12
_diffrn_reflns_limit_k_max 17
_diffrn_reflns_limit_k_min -17
_diffrn_reflns_limit_l_max 21
_diffrn_reflns_limit_l_min -21
_diffrn_reflns_number 68291
_diffrn_reflns_point_group_measured_fraction_full 1.000
_diffrn_reflns_point_group_measured_fraction_max 1.000
_diffrn_reflns_theta_full 25.000
_diffrn_reflns_theta_max 25.000
_diffrn_reflns_theta_min 2.225
_exptl_absorpt_coefficient_mu 0.073
_exptl_absorpt_correction_type none
_exptl_crystal_colour colorless
_exptl_crystal_density_diffrn 1.214
_exptl_crystal_description blocks
_exptl_crystal_F_000 1112
_exptl_crystal_size_max 0.30
_exptl_crystal_size_mid 0.24
_exptl_crystal_size_min 0.18
_refine_diff_density_max 0.139
_refine_diff_density_min -0.223
_refine_diff_density_rms 0.044
_refine_ls_abs_structure_details
;
 Flack x determined using 1291 quotients [(I+)-(I-)]/[(I+)+(I-)]
 (Parsons, Flack and Wagner, Acta Cryst. B69 (2013) 249-259).
;
_refine_ls_abs_structure_Flack -0.5(10)
_refine_ls_extinction_method none
_refine_ls_goodness_of_fit_ref 1.024
_refine_ls_hydrogen_treatment constr
_refine_ls_matrix_type full
_refine_ls_number_parameters 371
_refine_ls_number_reflns 5081
_refine_ls_number_restraints 0
_refine_ls_restrained_S_all 1.024
_refine_ls_R_factor_all 0.0832
_refine_ls_R_factor_gt 0.0517
_refine_ls_shift/su_max 0.000
_refine_ls_shift/su_mean 0.000
_refine_ls_structure_factor_coef Fsqd
_refine_ls_weighting_details 'w=1/[\s^2^(Fo^2^)+(0.0658P)^2^] where P=(Fo^2^+2Fc^2^)/3'
_refine_ls_weighting_scheme calc
_refine_ls_wR_factor_gt 0.1127
_refine_ls_wR_factor_ref 0.1312
_reflns_Friedel_coverage 0.770
_reflns_Friedel_fraction_full 1.000
_reflns_Friedel_fraction_max 1.000
_reflns_number_gt 3622
_reflns_number_total 5081
_reflns_threshold_expression 'I > 2\s(I)'
_cod_data_source_file d1cc02155a2.cif
_cod_data_source_block BS_132_Pure1_0m_a
_cod_depositor_comments 'Adding full bibliography for 7128382--7128383.cif.'
_cod_database_code 7128383
_shelx_shelxl_version_number 2016/6
_shelx_space_group_comment
;
The symmetry employed for this shelxl refinement is uniquely defined
by the following loop, which should always be used as a source of
symmetry information in preference to the above space-group names.
They are only intended as comments.
;

loop_
_space_group_symop_operation_xyz
'x, y, z'
'-x+1/2, -y, z+1/2'
'-x, y+1/2, -z+1/2'
'x+1/2, -y+1/2, -z'

loop_
_atom_site_label
_atom_site_type_symbol
_atom_site_fract_x
_atom_site_fract_y
_atom_site_fract_z
_atom_site_U_iso_or_equiv
_atom_site_adp_type
_atom_site_occupancy
_atom_site_site_symmetry_order
_atom_site_calc_flag
_atom_site_refinement_flags_posn
_atom_site_refinement_flags_adp
_atom_site_refinement_flags_occupancy
_atom_site_disorder_assembly
_atom_site_disorder_group
O1 O 0.5336(3) 0.70778(18) 0.25232(15) 0.0549(7) Uani 1 1 d . . . . .
N2 N 0.7687(3) 0.78507(19) 0.13260(18) 0.0481(8) Uani 1 1 d . . . . .
N1 N 0.6432(3) 0.7635(2) 0.15146(16) 0.0459(8) Uani 1 1 d . . . . .
C7 C 0.6310(4) 0.7309(2) 0.2228(2) 0.0417(9) Uani 1 1 d . . . . .
C19 C 0.9273(3) 0.5966(2) 0.4038(2) 0.0419(9) Uani 1 1 d . . . . .
C18 C 0.8603(3) 0.6619(2) 0.3564(2) 0.0397(9) Uani 1 1 d . . . . .
C12 C 0.7875(3) 0.5587(2) 0.2518(2) 0.0421(9) Uani 1 1 d . . . . .
C11 C 0.8094(4) 0.6456(2) 0.2886(2) 0.0414(9) Uani 1 1 d . . . . .
C26 C 0.8893(3) 0.7974(2) 0.4450(2) 0.0404(9) Uani 1 1 d . . . . .
C25 C 0.8455(3) 0.7567(2) 0.37479(19) 0.0387(8) Uani 1 1 d . . . . .
C33 C 0.7590(3) 0.8942(2) 0.3091(2) 0.0432(9) Uani 1 1 d . . . . .
C32 C 0.7852(3) 0.7988(2) 0.3179(2) 0.0403(9) Uani 1 1 d . . . . .
C1 C 0.5435(4) 0.7921(3) 0.1038(2) 0.0472(10) Uani 1 1 d . . . . .
C8 C 0.7643(3) 0.7322(2) 0.2553(2) 0.0407(9) Uani 1 1 d . . . . .
C9 C 0.8392(4) 0.7648(2) 0.1882(2) 0.0446(9) Uani 1 1 d . . . . .
C31 C 0.8063(4) 0.8422(3) 0.4909(2) 0.0523(11) Uani 1 1 d . . . . .
H31 H 0.722969 0.849335 0.476251 0.063 Uiso 1 1 calc R U . . .
C17 C 0.7408(4) 0.4876(2) 0.2928(2) 0.0538(11) Uani 1 1 d . . . . .
H17 H 0.724009 0.494724 0.343208 0.065 Uiso 1 1 calc R U . . .
C38 C 0.6430(4) 0.9251(3) 0.2829(2) 0.0551(11) Uani 1 1 d . . . . .
H38 H 0.578833 0.885180 0.272473 0.066 Uiso 1 1 calc R U . . .
C13 C 0.8098(4) 0.5458(3) 0.1770(2) 0.0505(10) Uani 1 1 d . . . . .
H13 H 0.838894 0.592669 0.148344 0.061 Uiso 1 1 calc R U . . .
C27 C 1.0145(4) 0.7898(3) 0.4673(2) 0.0524(11) Uani 1 1 d . . . . .
H27 H 1.072067 0.761501 0.436513 0.063 Uiso 1 1 calc R U . . .
C16 C 0.7193(4) 0.4063(3) 0.2594(3) 0.0621(12) Uani 1 1 d . . . . .
H16 H 0.688370 0.359420 0.287415 0.075 Uiso 1 1 calc R U . . .
C37 C 0.6231(5) 1.0143(3) 0.2726(3) 0.0673(14) Uani 1 1 d . . . . .
H37 H 0.545508 1.033860 0.255351 0.081 Uiso 1 1 calc R U . . .
C20 C 1.0152(4) 0.5405(3) 0.3721(3) 0.0551(11) Uani 1 1 d . . . . .
H20 H 1.030349 0.543368 0.321279 0.066 Uiso 1 1 calc R U . . .
C14 C 0.7900(4) 0.4648(3) 0.1440(3) 0.0634(12) Uani 1 1 d . . . . .
H14 H 0.807860 0.457164 0.093760 0.076 Uiso 1 1 calc R U . . .
C34 C 0.8522(4) 0.9561(3) 0.3252(2) 0.0571(11) Uani 1 1 d . . . . .
H34 H 0.929948 0.937220 0.342875 0.068 Uiso 1 1 calc R U . . .
C28 C 1.0538(4) 0.8238(3) 0.5346(2) 0.0630(13) Uani 1 1 d . . . . .
H28 H 1.137413 0.817628 0.548989 0.076 Uiso 1 1 calc R U . . .
C24 C 0.9076(4) 0.5911(3) 0.4808(2) 0.0562(11) Uani 1 1 d . . . . .
H24 H 0.849428 0.628192 0.503606 0.067 Uiso 1 1 calc R U . . .
C6 C 0.4370(4) 0.7408(3) 0.0961(2) 0.0606(12) Uani 1 1 d . . . . .
H6 H 0.432155 0.685982 0.119392 0.073 Uiso 1 1 calc R U . . .
C10 C 0.9774(4) 0.7779(3) 0.1874(3) 0.0623(12) Uani 1 1 d . . . . .
H10A H 1.005597 0.784720 0.137016 0.093 Uiso 1 1 calc R U . . .
H10B H 1.017870 0.727551 0.209344 0.093 Uiso 1 1 calc R U . . .
H10C H 0.998262 0.830027 0.215276 0.093 Uiso 1 1 calc R U . . .
C30 C 0.8464(5) 0.8766(3) 0.5588(3) 0.0660(12) Uani 1 1 d . . . . .
H30 H 0.789793 0.906118 0.589315 0.079 Uiso 1 1 calc R U . . .
C15 C 0.7438(4) 0.3952(3) 0.1851(3) 0.0654(13) Uani 1 1 d . . . . .
H15 H 0.729149 0.340780 0.162574 0.078 Uiso 1 1 calc R U . . .
C2 C 0.5514(5) 0.8726(3) 0.0681(3) 0.0710(14) Uani 1 1 d . . . . .
H2 H 0.623187 0.907261 0.072942 0.085 Uiso 1 1 calc R U . . .
C29 C 0.9702(5) 0.8668(3) 0.5807(2) 0.0667(13) Uani 1 1 d . . . . .
H29 H 0.996867 0.889101 0.626278 0.080 Uiso 1 1 calc R U . . .
C21 C 1.0811(5) 0.4800(3) 0.4154(3) 0.0704(14) Uani 1 1 d . . . . .
H21 H 1.138921 0.442116 0.393288 0.085 Uiso 1 1 calc R U . . .
C36 C 0.7158(5) 1.0745(3) 0.2874(3) 0.0686(13) Uani 1 1 d . . . . .
H36 H 0.702107 1.134357 0.278704 0.082 Uiso 1 1 calc R U . . .
C35 C 0.8299(5) 1.0459(3) 0.3152(3) 0.0705(13) Uani 1 1 d . . . . .
H35 H 0.891897 1.086797 0.327298 0.085 Uiso 1 1 calc R U . . .
C22 C 1.0611(5) 0.4763(3) 0.4906(4) 0.0799(16) Uani 1 1 d . . . . .
H22 H 1.106585 0.436609 0.519516 0.096 Uiso 1 1 calc R U . . .
C23 C 0.9744(5) 0.5306(3) 0.5231(3) 0.0737(14) Uani 1 1 d . . . . .
H23 H 0.960119 0.526959 0.573965 0.088 Uiso 1 1 calc R U . . .
C5 C 0.3378(5) 0.7711(4) 0.0536(3) 0.0753(14) Uani 1 1 d . . . . .
H5 H 0.265607 0.736821 0.048767 0.090 Uiso 1 1 calc R U . . .
C4 C 0.3452(6) 0.8513(4) 0.0185(3) 0.0819(16) Uani 1 1 d . . . . .
H4 H 0.278004 0.871686 -0.009863 0.098 Uiso 1 1 calc R U . . .
C3 C 0.4516(6) 0.9014(4) 0.0252(3) 0.0880(17) Uani 1 1 d . . . . .
H3 H 0.457025 0.955349 0.000599 0.106 Uiso 1 1 calc R U . . .

loop_
_atom_site_aniso_label
_atom_site_aniso_U_11
_atom_site_aniso_U_22
_atom_site_aniso_U_33
_atom_site_aniso_U_23
_atom_site_aniso_U_13
_atom_site_aniso_U_12
O1 0.0518(16) 0.0667(18) 0.0462(15) 0.0086(14) -0.0011(14) -0.0133(14)
N2 0.058(2) 0.0424(18) 0.0435(19) 0.0045(15) 0.0050(17) -0.0035(16)
N1 0.0530(19) 0.0484(19) 0.0364(18) 0.0061(15) -0.0032(15) -0.0050(16)
C7 0.052(2) 0.038(2) 0.035(2) 0.0022(17) -0.0039(18) -0.0005(18)
C19 0.043(2) 0.035(2) 0.047(2) 0.0022(18) -0.0013(18) 0.0014(17)
C18 0.045(2) 0.0329(19) 0.041(2) 0.0017(16) 0.0025(18) 0.0025(17)
C12 0.045(2) 0.036(2) 0.045(2) 0.0027(17) -0.0065(19) 0.0003(16)
C11 0.047(2) 0.037(2) 0.040(2) 0.0010(17) -0.0015(18) 0.0004(16)
C26 0.047(2) 0.035(2) 0.040(2) 0.0008(17) -0.0021(18) 0.0042(17)
C25 0.0376(18) 0.0385(19) 0.040(2) -0.0011(17) -0.0003(17) 0.0027(17)
C33 0.049(2) 0.039(2) 0.042(2) 0.0008(17) -0.0022(19) 0.0038(18)
C32 0.039(2) 0.039(2) 0.043(2) 0.0030(18) -0.0014(17) 0.0012(16)
C1 0.061(2) 0.045(2) 0.036(2) 0.0007(18) -0.0108(19) 0.001(2)
C8 0.047(2) 0.038(2) 0.038(2) 0.0028(16) -0.0039(17) -0.0006(17)
C9 0.054(2) 0.034(2) 0.047(2) 0.0021(18) 0.003(2) -0.0015(18)
C31 0.052(2) 0.050(2) 0.054(3) -0.005(2) -0.003(2) 0.006(2)
C17 0.064(3) 0.044(2) 0.053(3) 0.0031(19) 0.003(2) -0.006(2)
C38 0.058(3) 0.051(2) 0.056(3) 0.000(2) -0.012(2) 0.010(2)
C13 0.061(3) 0.045(2) 0.046(2) 0.001(2) -0.005(2) -0.0084(19)
C27 0.049(2) 0.056(3) 0.052(3) -0.006(2) -0.007(2) 0.009(2)
C16 0.071(3) 0.040(2) 0.075(4) 0.005(2) -0.005(3) -0.009(2)
C37 0.076(3) 0.063(3) 0.063(3) 0.003(2) -0.009(3) 0.026(3)
C20 0.052(2) 0.046(2) 0.068(3) -0.008(2) -0.003(2) 0.009(2)
C14 0.079(3) 0.058(3) 0.053(3) -0.012(2) -0.005(2) -0.005(2)
C34 0.054(2) 0.042(2) 0.075(3) 0.003(2) -0.003(2) 0.004(2)
C28 0.064(3) 0.067(3) 0.059(3) -0.004(2) -0.021(2) 0.003(2)
C24 0.056(3) 0.061(3) 0.052(3) 0.013(2) 0.002(2) 0.011(2)
C6 0.079(3) 0.055(3) 0.048(2) -0.002(2) -0.015(2) -0.006(2)
C10 0.055(3) 0.060(3) 0.072(3) 0.009(2) 0.009(2) 0.000(2)
C30 0.075(3) 0.067(3) 0.056(3) -0.015(2) 0.004(3) 0.008(2)
C15 0.077(3) 0.042(2) 0.077(3) -0.013(2) -0.016(3) -0.004(2)
C2 0.086(3) 0.057(3) 0.070(3) 0.020(2) -0.030(3) -0.009(2)
C29 0.088(4) 0.066(3) 0.046(3) -0.008(2) -0.017(3) 0.006(3)
C21 0.061(3) 0.046(3) 0.104(4) -0.005(3) -0.016(3) 0.018(2)
C36 0.092(4) 0.041(2) 0.073(3) 0.009(2) 0.012(3) 0.017(3)
C35 0.073(3) 0.041(2) 0.097(4) 0.000(3) 0.011(3) -0.003(2)
C22 0.077(4) 0.050(3) 0.112(5) 0.029(3) -0.021(3) 0.013(3)
C23 0.078(3) 0.076(3) 0.068(3) 0.032(3) -0.007(3) 0.003(3)
C5 0.078(3) 0.089(4) 0.059(3) 0.001(3) -0.026(3) -0.007(3)
C4 0.089(4) 0.091(4) 0.065(3) -0.003(3) -0.031(3) 0.016(3)
C3 0.114(5) 0.070(3) 0.080(4) 0.023(3) -0.040(4) 0.000(3)

loop_
_atom_type_symbol
_atom_type_description
_atom_type_scat_dispersion_real
_atom_type_scat_dispersion_imag
_atom_type_scat_source
C C 0.0033 0.0016 'International Tables Vol C Tables 4.2.6.8 and 6.1.1.4'
H H 0.0000 0.0000 'International Tables Vol C Tables 4.2.6.8 and 6.1.1.4'
N N 0.0061 0.0033 'International Tables Vol C Tables 4.2.6.8 and 6.1.1.4'
O O 0.0106 0.0060 'International Tables Vol C Tables 4.2.6.8 and 6.1.1.4'

loop_
_geom_angle_atom_site_label_1
_geom_angle_atom_site_label_2
_geom_angle_atom_site_label_3
_geom_angle
_geom_angle_site_symmetry_1
_geom_angle_site_symmetry_3
_geom_angle_publ_flag
C9 N2 N1 107.9(3) . . ?
C7 N1 N2 113.2(3) . . ?
C7 N1 C1 126.5(3) . . ?
N2 N1 C1 119.1(3) . . ?
O1 C7 N1 126.1(3) . . ?
O1 C7 C8 128.6(3) . . ?
N1 C7 C8 105.2(3) . . ?
C20 C19 C24 118.1(4) . . ?
C20 C19 C18 119.6(4) . . ?
C24 C19 C18 122.3(3) . . ?
C11 C18 C25 109.5(3) . . ?
C11 C18 C19 125.9(3) . . ?
C25 C18 C19 124.5(3) . . ?
C13 C12 C17 117.8(4) . . ?
C13 C12 C11 122.1(3) . . ?
C17 C12 C11 120.0(4) . . ?
C18 C11 C12 128.5(3) . . ?
C18 C11 C8 108.9(3) . . ?
C12 C11 C8 122.4(3) . . ?
C31 C26 C27 118.5(4) . . ?
C31 C26 C25 120.7(3) . . ?
C27 C26 C25 120.7(3) . . ?
C32 C25 C26 126.5(3) . . ?
C32 C25 C18 109.5(3) . . ?
C26 C25 C18 124.1(3) . . ?
C34 C33 C38 118.1(4) . . ?
C34 C33 C32 120.0(3) . . ?
C38 C33 C32 121.9(3) . . ?
C25 C32 C33 128.6(3) . . ?
C25 C32 C8 108.3(3) . . ?
C33 C32 C8 122.5(3) . . ?
C6 C1 C2 120.0(4) . . ?
C6 C1 N1 119.9(4) . . ?
C2 C1 N1 120.0(4) . . ?
C11 C8 C32 103.4(3) . . ?
C11 C8 C9 115.2(3) . . ?
C32 C8 C9 107.1(3) . . ?
C11 C8 C7 115.5(3) . . ?
C32 C8 C7 115.1(3) . . ?
C9 C8 C7 100.6(3) . . ?
N2 C9 C10 122.5(4) . . ?
N2 C9 C8 112.8(3) . . ?
C10 C9 C8 124.6(3) . . ?
C26 C31 C30 120.6(4) . . ?
C26 C31 H31 119.7 . . ?
C30 C31 H31 119.7 . . ?
C16 C17 C12 120.9(4) . . ?
C16 C17 H17 119.6 . . ?
C12 C17 H17 119.6 . . ?
C37 C38 C33 120.5(4) . . ?
C37 C38 H38 119.8 . . ?
C33 C38 H38 119.8 . . ?
C14 C13 C12 121.4(4) . . ?
C14 C13 H13 119.3 . . ?
C12 C13 H13 119.3 . . ?
C28 C27 C26 120.7(4) . . ?
C28 C27 H27 119.7 . . ?
C26 C27 H27 119.7 . . ?
C15 C16 C17 120.0(4) . . ?
C15 C16 H16 120.0 . . ?
C17 C16 H16 120.0 . . ?
C36 C37 C38 121.0(4) . . ?
C36 C37 H37 119.5 . . ?
C38 C37 H37 119.5 . . ?
C19 C20 C21 120.9(4) . . ?
C19 C20 H20 119.6 . . ?
C21 C20 H20 119.6 . . ?
C13 C14 C15 120.2(4) . . ?
C13 C14 H14 119.9 . . ?
C15 C14 H14 119.9 . . ?
C33 C34 C35 120.5(4) . . ?
C33 C34 H34 119.7 . . ?
C35 C34 H34 119.7 . . ?
C27 C28 C29 120.5(4) . . ?
C27 C28 H28 119.7 . . ?
C29 C28 H28 119.7 . . ?
C23 C24 C19 120.3(4) . . ?
C23 C24 H24 119.9 . . ?
C19 C24 H24 119.9 . . ?
C1 C6 C5 119.7(4) . . ?
C1 C6 H6 120.2 . . ?
C5 C6 H6 120.2 . . ?
C9 C10 H10A 109.5 . . ?
C9 C10 H10B 109.5 . . ?
H10A C10 H10B 109.5 . . ?
C9 C10 H10C 109.5 . . ?
H10A C10 H10C 109.5 . . ?
H10B C10 H10C 109.5 . . ?
C29 C30 C31 120.2(4) . . ?
C29 C30 H30 119.9 . . ?
C31 C30 H30 119.9 . . ?
C16 C15 C14 119.8(4) . . ?
C16 C15 H15 120.1 . . ?
C14 C15 H15 120.1 . . ?
C1 C2 C3 119.4(5) . . ?
C1 C2 H2 120.3 . . ?
C3 C2 H2 120.3 . . ?
C28 C29 C30 119.5(4) . . ?
C28 C29 H29 120.3 . . ?
C30 C29 H29 120.3 . . ?
C22 C21 C20 120.1(4) . . ?
C22 C21 H21 120.0 . . ?
C20 C21 H21 120.0 . . ?
C37 C36 C35 119.6(4) . . ?
C37 C36 H36 120.2 . . ?
C35 C36 H36 120.2 . . ?
C36 C35 C34 120.2(4) . . ?
C36 C35 H35 119.9 . . ?
C34 C35 H35 119.9 . . ?
C21 C22 C23 120.1(4) . . ?
C21 C22 H22 119.9 . . ?
C23 C22 H22 119.9 . . ?
C22 C23 C24 120.6(5) . . ?
C22 C23 H23 119.7 . . ?
C24 C23 H23 119.7 . . ?
C4 C5 C6 120.3(5) . . ?
C4 C5 H5 119.8 . . ?
C6 C5 H5 119.8 . . ?
C3 C4 C5 119.8(5) . . ?
C3 C4 H4 120.1 . . ?
C5 C4 H4 120.1 . . ?
C4 C3 C2 120.7(5) . . ?
C4 C3 H3 119.7 . . ?
C2 C3 H3 119.7 . . ?

loop_
_geom_bond_atom_site_label_1
_geom_bond_atom_site_label_2
_geom_bond_distance
_geom_bond_site_symmetry_2
_geom_bond_publ_flag
O1 C7 1.215(4) . ?
N2 C9 1.288(5) . ?
N2 N1 1.414(5) . ?
N1 C7 1.381(5) . ?
N1 C1 1.430(5) . ?
C7 C8 1.534(5) . ?
C19 C20 1.385(5) . ?
C19 C24 1.404(5) . ?
C19 C18 1.486(5) . ?
C18 C11 1.356(5) . ?
C18 C25 1.482(5) . ?
C12 C13 1.380(5) . ?
C12 C17 1.396(5) . ?
C12 C11 1.490(5) . ?
C11 C8 1.518(5) . ?
C26 C31 1.384(5) . ?
C26 C27 1.395(5) . ?
C26 C25 1.481(5) . ?
C25 C32 1.365(5) . ?
C33 C34 1.395(5) . ?
C33 C38 1.401(5) . ?
C33 C32 1.478(5) . ?
C32 C8 1.526(5) . ?
C1 C6 1.380(6) . ?
C1 C2 1.379(6) . ?
C8 C9 1.527(5) . ?
C9 C10 1.483(5) . ?
C31 C30 1.394(6) . ?
C31 H31 0.9300 . ?
C17 C16 1.387(6) . ?
C17 H17 0.9300 . ?
C38 C37 1.378(6) . ?
C38 H38 0.9300 . ?
C13 C14 1.377(5) . ?
C13 H13 0.9300 . ?
C27 C28 1.380(5) . ?
C27 H27 0.9300 . ?
C16 C15 1.373(6) . ?
C16 H16 0.9300 . ?
C37 C36 1.368(7) . ?
C37 H37 0.9300 . ?
C20 C21 1.391(6) . ?
C20 H20 0.9300 . ?
C14 C15 1.378(6) . ?
C14 H14 0.9300 . ?
C34 C35 1.390(6) . ?
C34 H34 0.9300 . ?
C28 C29 1.380(6) . ?
C28 H28 0.9300 . ?
C24 C23 1.385(6) . ?
C24 H24 0.9300 . ?
C6 C5 1.381(6) . ?
C6 H6 0.9300 . ?
C10 H10A 0.9600 . ?
C10 H10B 0.9600 . ?
C10 H10C 0.9600 . ?
C30 C29 1.381(7) . ?
C30 H30 0.9300 . ?
C15 H15 0.9300 . ?
C2 C3 1.382(7) . ?
C2 H2 0.9300 . ?
C29 H29 0.9300 . ?
C21 C22 1.370(7) . ?
C21 H21 0.9300 . ?
C36 C35 1.382(7) . ?
C36 H36 0.9300 . ?
C35 H35 0.9300 . ?
C22 C23 1.367(7) . ?
C22 H22 0.9300 . ?
C23 H23 0.9300 . ?
C5 C4 1.371(7) . ?
C5 H5 0.9300 . ?
C4 C3 1.367(8) . ?
C4 H4 0.9300 . ?
C3 H3 0.9300 . ?
